data_7014598
loop_
_publ_author_name
'Liu, Xiang Y.'
'Lokare, Kapil S.'
'Ganesh, Somesh K.'
'Gonzales, Jason M.'
'Oxgaard, Jonas'
'Goddard, 3rd, William A'
'Periana, Roy A.'

_publ_section_title
;
 Rhodium complexes bearing tetradentate diamine-bis(phenolate) ligands.
;
_journal_issue 1
_journal_name_full 'Dalton transactions (Cambridge, England : 2003)'
_journal_page_first 301
_journal_page_last 304
_journal_paper_doi 10.1039/c0dt00997k
_journal_volume 40
_journal_year 2011
_chemical_formula_sum 'C31 H34 N2 O5 Rh'
_chemical_formula_weight 617.51
_chemical_name_systematic
; 
 ? 
;
_space_group_IT_number 19
_symmetry_cell_setting orthorhombic
_symmetry_space_group_name_Hall 'P 2ac 2ab'
_symmetry_space_group_name_H-M 'P 21 21 21'
_atom_sites_solution_hydrogens geom
_atom_sites_solution_primary direct
_atom_sites_solution_secondary difmap
_audit_creation_method SHELXL-97
_cell_angle_alpha 90.00
_cell_angle_beta 90.00
_cell_angle_gamma 90.00
_cell_formula_units_Z 4
_cell_length_a 10.3395(14)
_cell_length_b 14.753(2)
_cell_length_c 23.961(3)
_cell_measurement_reflns_used 5491
_cell_measurement_temperature 163(2)
_cell_measurement_theta_max 22.65
_cell_measurement_theta_min 2.40
_cell_volume 3655.0(8)
_computing_cell_refinement 'Bruker SMART'
_computing_data_collection 'Bruker SMART'
_computing_data_reduction 'Bruker SAINT'
_computing_molecular_graphics 'Bruker SHELXTL'
_computing_publication_material 'Bruker SHELXTL'
_computing_structure_refinement 'SHELXL-97 (Sheldrick, 1997)'
_computing_structure_solution 'SHELXS-97 (Sheldrick, 1990)'
_diffrn_ambient_temperature 163(2)
_diffrn_measured_fraction_theta_full 0.999
_diffrn_measured_fraction_theta_max 0.999
_diffrn_measurement_device_type 'CCD area detector'
_diffrn_measurement_method 'phi and omega scans'
_diffrn_radiation_monochromator graphite
_diffrn_radiation_source 'fine-focus sealed tube'
_diffrn_radiation_type MoK\a
_diffrn_radiation_wavelength 0.71073
_diffrn_reflns_av_R_equivalents 0.0598
_diffrn_reflns_av_sigmaI/netI 0.0783
_diffrn_reflns_limit_h_max 12
_diffrn_reflns_limit_h_min -12
_diffrn_reflns_limit_k_max 17
_diffrn_reflns_limit_k_min -16
_diffrn_reflns_limit_l_max 29
_diffrn_reflns_limit_l_min -19
_diffrn_reflns_number 20150
_diffrn_reflns_theta_full 25.68
_diffrn_reflns_theta_max 25.68
_diffrn_reflns_theta_min 1.62
_exptl_absorpt_coefficient_mu 0.500
_exptl_absorpt_correction_type none
_exptl_crystal_colour yellow
_exptl_crystal_density_diffrn 1.122
_exptl_crystal_density_method 'not measured'
_exptl_crystal_F_000 1276
_exptl_crystal_size_max 0.13
_exptl_crystal_size_mid 0.13
_exptl_crystal_size_min 0.05
_refine_diff_density_max 1.445
_refine_diff_density_min -0.657
_refine_diff_density_rms 0.255
_refine_ls_abs_structure_details 'Flack H D (1983), Acta Cryst. A39, 876-881'
_refine_ls_abs_structure_Flack 0.47(8)
_refine_ls_extinction_method none
_refine_ls_goodness_of_fit_ref 1.066
_refine_ls_hydrogen_treatment constr
_refine_ls_matrix_type full
_refine_ls_number_parameters 352
_refine_ls_number_reflns 6911
_refine_ls_number_restraints 0
_refine_ls_restrained_S_all 1.066
_refine_ls_R_factor_all 0.1005
_refine_ls_R_factor_gt 0.0690
_refine_ls_shift/su_max 0.001
_refine_ls_shift/su_mean 0.000
_refine_ls_structure_factor_coef Fsqd
_refine_ls_weighting_details 'calc w=1/[\s^2^(Fo^2^)+(0.1509P)^2^+0.0000P] where P=(Fo^2^+2Fc^2^)/3'
_refine_ls_weighting_scheme calc
_refine_ls_wR_factor_gt 0.2131
_refine_ls_wR_factor_ref 0.2348
_reflns_number_gt 4981
_reflns_number_total 6911
_reflns_threshold_expression >2sigma(I)
_cod_data_source_file C0DT00997K.TXT
_cod_data_source_block rhn2o2m
_cod_depositor_comments
;
The following automatic conversions were performed:
'_symmetry_cell_setting' value 'Orthorhombic' changed to 'orthorhombic'
according to '/home/saulius/struct/CIF-dictionaries/cif_core.dic'
dictionary named 'cif_core.dic' version 2.4.1 from 2010-06-29.

Automatic conversion script
Id: cif_fix_enum 1555 2011-01-17 13:19:09Z saulius 
;
_cod_original_cell_volume 3654.9(8)
_cod_original_sg_symbol_H-M P2(1)2(1)2(1)
_cod_database_code 7014598

loop_
_symmetry_equiv_pos_as_xyz
'x, y, z'
'-x+1/2, -y, z+1/2'
'-x, y+1/2, -z+1/2'
'x+1/2, -y+1/2, -z'

loop_
_atom_site_label
_atom_site_type_symbol
_atom_site_fract_x
_atom_site_fract_y
_atom_site_fract_z
_atom_site_U_iso_or_equiv
_atom_site_adp_type
_atom_site_occupancy
_atom_site_symmetry_multiplicity
_atom_site_calc_flag
_atom_site_refinement_flags
_atom_site_disorder_assembly
_atom_site_disorder_group
Rh1 Rh 0.25316(7) 0.20809(4) 0.14226(2) 0.0374(2) Uani 1 1 d . . .
O1 O 0.1034(6) 0.2729(4) 0.1063(2) 0.0392(15) Uani 1 1 d . . .
O2 O 0.2657(6) 0.3178(4) 0.2018(2) 0.0488(14) Uani 1 1 d . . .
O3 O 0.1178(6) 0.1480(5) 0.1962(3) 0.0507(17) Uani 1 1 d . . .
O4 O 0.9609(8) 0.0116(6) 0.1663(4) 0.084(2) Uani 1 1 d . . .
O5 O 0.1041(10) 0.4432(7) 0.2319(4) 0.098(3) Uiso 1 1 d . . .
N1 N 0.3899(7) 0.2686(5) 0.0931(3) 0.0381(19) Uani 1 1 d . . .
N2 N 0.4109(8) 0.1521(6) 0.1786(3) 0.045(2) Uani 1 1 d . . .
C1 C 0.3405(8) 0.2809(6) 0.0358(3) 0.041(2) Uani 1 1 d . . .
H1A H 0.4109 0.3053 0.0121 0.050 Uiso 1 1 calc R . .
H1B H 0.3159 0.2209 0.0205 0.050 Uiso 1 1 calc R . .
C2 C 0.2287(9) 0.3418(5) 0.0322(3) 0.042(2) Uani 1 1 d . . .
C3 C 0.2329(10) 0.4102(6) -0.0083(3) 0.047(2) Uani 1 1 d . . .
H3 H 0.3078 0.4153 -0.0310 0.056 Uiso 1 1 calc R . .
C4 C 0.1312(11) 0.4715(7) -0.0167(4) 0.054(2) Uani 1 1 d . . .
C5 C 0.0187(10) 0.4605(7) 0.0153(4) 0.051(2) Uani 1 1 d . . .
H5 H -0.0526 0.5002 0.0100 0.061 Uiso 1 1 calc R . .
C6 C 0.0113(9) 0.3902(6) 0.0556(3) 0.044(2) Uani 1 1 d . . .
C7 C 0.1183(8) 0.3327(6) 0.0654(3) 0.0386(19) Uani 1 1 d . . .
C8 C 0.1403(12) 0.5462(7) -0.0578(5) 0.070(3) Uani 1 1 d . . .
H8A H 0.1664 0.6021 -0.0388 0.106 Uiso 1 1 calc R . .
H8B H 0.0559 0.5552 -0.0756 0.106 Uiso 1 1 calc R . .
H8C H 0.2046 0.5307 -0.0863 0.106 Uiso 1 1 calc R . .
C9 C -0.1079(9) 0.3781(8) 0.0890(4) 0.060(3) Uani 1 1 d . . .
H9A H -0.1512 0.3219 0.0778 0.090 Uiso 1 1 calc R . .
H9B H -0.1660 0.4296 0.0827 0.090 Uiso 1 1 calc R . .
H9C H -0.0854 0.3749 0.1287 0.090 Uiso 1 1 calc R . .
C10 C 0.4291(9) 0.3593(7) 0.1146(4) 0.050(2) Uani 1 1 d . . .
H10A H 0.3539 0.4007 0.1121 0.060 Uiso 1 1 calc R . .
H10B H 0.4979 0.3839 0.0901 0.060 Uiso 1 1 calc R . .
C11 C 0.4781(9) 0.3590(6) 0.1745(4) 0.045(2) Uani 1 1 d . . .
C12 C 0.6049(9) 0.3761(7) 0.1872(4) 0.054(2) Uani 1 1 d . . .
H12 H 0.6655 0.3887 0.1584 0.065 Uiso 1 1 calc R . .
C13 C 0.6451(10) 0.3747(7) 0.2445(4) 0.057(3) Uani 1 1 d . . .
C14 C 0.5538(10) 0.3569(7) 0.2844(4) 0.056(3) Uani 1 1 d . . .
H14 H 0.5796 0.3573 0.3224 0.067 Uiso 1 1 calc R . .
C15 C 0.4269(9) 0.3386(7) 0.2723(4) 0.050(2) Uani 1 1 d . . .
C16 C 0.3866(8) 0.3396(6) 0.2167(4) 0.043(2) Uani 1 1 d . . .
C17 C 0.7839(9) 0.3953(9) 0.2599(5) 0.075(3) Uani 1 1 d . . .
H17A H 0.7859 0.4339 0.2931 0.112 Uiso 1 1 calc R . .
H17B H 0.8262 0.4267 0.2288 0.112 Uiso 1 1 calc R . .
H17C H 0.8298 0.3385 0.2676 0.112 Uiso 1 1 calc R . .
C18 C 0.3278(11) 0.3149(8) 0.3168(4) 0.066(3) Uani 1 1 d . . .
H18A H 0.3694 0.3153 0.3535 0.099 Uiso 1 1 calc R . .
H18B H 0.2923 0.2545 0.3093 0.099 Uiso 1 1 calc R . .
H18C H 0.2578 0.3597 0.3162 0.099 Uiso 1 1 calc R . .
C19 C 0.5036(8) 0.2065(7) 0.0933(4) 0.044(2) Uani 1 1 d . . .
H19A H 0.5826 0.2411 0.0839 0.053 Uiso 1 1 calc R . .
H19B H 0.4916 0.1590 0.0646 0.053 Uiso 1 1 calc R . .
C20 C 0.5202(9) 0.1619(7) 0.1507(4) 0.047(2) Uani 1 1 d . . .
C21 C 0.6359(10) 0.1289(7) 0.1702(4) 0.057(3) Uani 1 1 d . . .
H21 H 0.7131 0.1372 0.1494 0.068 Uiso 1 1 calc R . .
C22 C 0.6384(11) 0.0857(8) 0.2181(6) 0.073(3) Uani 1 1 d . . .
H22 H 0.7177 0.0609 0.2311 0.088 Uiso 1 1 calc R . .
C23 C 0.5245(12) 0.0752(7) 0.2511(5) 0.069(3) Uani 1 1 d . . .
H23 H 0.5260 0.0465 0.2866 0.082 Uiso 1 1 calc R . .
C24 C 0.4135(11) 0.1091(7) 0.2285(5) 0.058(3) Uani 1 1 d . . .
H24 H 0.3348 0.1022 0.2486 0.070 Uiso 1 1 calc R . .
C25 C 0.2247(7) 0.0985(6) 0.0920(3) 0.040(2) Uani 1 1 d . . .
C26 C 0.2870(9) 0.0149(6) 0.1040(4) 0.049(2) Uani 1 1 d . . .
H26 H 0.3500 0.0121 0.1328 0.059 Uiso 1 1 calc R . .
C27 C 0.2563(14) -0.0630(6) 0.0738(4) 0.067(3) Uani 1 1 d . . .
H27 H 0.2971 -0.1188 0.0829 0.080 Uiso 1 1 calc R . .
C28 C 0.1668(10) -0.0599(7) 0.0307(4) 0.060(3) Uani 1 1 d . . .
H28 H 0.1462 -0.1126 0.0097 0.072 Uiso 1 1 calc R . .
C29 C 0.1082(12) 0.0229(8) 0.0191(5) 0.074(3) Uani 1 1 d . . .
H29 H 0.0471 0.0270 -0.0104 0.089 Uiso 1 1 calc R . .
C30 C 0.1368(11) 0.0971(7) 0.0492(4) 0.056(3) Uani 1 1 d . . .
H30 H 0.0935 0.1519 0.0402 0.067 Uiso 1 1 calc R . .
C31 C 0.0114(14) 0.2055(11) 0.2182(6) 0.094(4) Uani 1 1 d . . .
H31A H 0.0407 0.2369 0.2519 0.141 Uiso 1 1 calc R . .
H31B H -0.0633 0.1674 0.2272 0.141 Uiso 1 1 calc R . .
H31C H -0.0134 0.2503 0.1899 0.141 Uiso 1 1 calc R . .

loop_
_atom_site_aniso_label
_atom_site_aniso_U_11
_atom_site_aniso_U_22
_atom_site_aniso_U_33
_atom_site_aniso_U_23
_atom_site_aniso_U_13
_atom_site_aniso_U_12
Rh1 0.0374(3) 0.0423(3) 0.0325(3) 0.0021(2) 0.0005(4) -0.0001(4)
O1 0.035(3) 0.044(4) 0.038(3) 0.011(3) -0.005(3) 0.002(3)
O2 0.045(4) 0.053(3) 0.048(3) -0.010(2) 0.016(3) 0.008(3)
O3 0.048(4) 0.063(5) 0.041(4) 0.017(3) 0.009(3) -0.004(3)
O4 0.059(5) 0.096(6) 0.098(6) 0.022(5) -0.003(4) -0.018(4)
N1 0.044(4) 0.044(5) 0.026(4) -0.001(3) -0.002(3) 0.005(3)
N2 0.058(5) 0.050(5) 0.028(4) 0.006(3) -0.003(3) -0.006(4)
C1 0.038(4) 0.050(5) 0.037(4) -0.005(4) 0.005(4) -0.003(4)
C2 0.054(6) 0.037(4) 0.035(4) -0.001(3) -0.006(4) -0.012(4)
C3 0.053(6) 0.052(5) 0.035(4) -0.001(3) -0.009(4) -0.005(5)
C4 0.078(7) 0.050(6) 0.033(5) 0.001(4) -0.004(5) -0.008(5)
C5 0.061(6) 0.056(6) 0.036(5) 0.000(4) -0.010(4) 0.005(5)
C6 0.044(5) 0.049(5) 0.039(5) -0.004(4) -0.002(4) 0.002(4)
C7 0.039(5) 0.049(5) 0.028(4) -0.010(4) 0.000(4) 0.005(4)
C8 0.092(9) 0.054(6) 0.065(7) 0.018(5) -0.018(6) 0.001(6)
C9 0.042(5) 0.091(8) 0.046(6) 0.007(5) 0.009(4) 0.024(5)
C10 0.048(5) 0.057(6) 0.046(5) 0.006(4) 0.004(4) -0.007(5)
C11 0.044(5) 0.046(5) 0.046(5) -0.014(4) 0.001(4) -0.001(4)
C12 0.041(5) 0.067(7) 0.054(6) -0.010(5) 0.003(4) -0.007(5)
C13 0.052(6) 0.055(6) 0.064(7) -0.010(5) -0.020(5) -0.006(5)
C14 0.070(7) 0.052(6) 0.045(6) -0.018(5) 0.004(5) -0.008(5)
C15 0.057(6) 0.056(6) 0.036(5) -0.011(4) 0.003(4) -0.005(5)
C16 0.038(5) 0.042(5) 0.048(5) -0.008(4) 0.001(4) -0.002(4)
C17 0.048(7) 0.091(9) 0.085(8) -0.025(7) -0.013(5) 0.008(5)
C18 0.077(7) 0.076(8) 0.045(6) -0.008(5) 0.004(5) -0.015(6)
C19 0.038(5) 0.052(5) 0.043(5) 0.001(4) 0.005(4) 0.003(4)
C20 0.041(5) 0.053(5) 0.046(5) -0.012(4) -0.010(4) -0.003(4)
C21 0.061(6) 0.063(6) 0.046(6) -0.005(5) -0.016(5) 0.007(5)
C22 0.043(6) 0.081(8) 0.094(9) -0.011(7) -0.021(6) 0.017(6)
C23 0.089(9) 0.045(6) 0.072(8) 0.008(5) -0.038(7) -0.001(6)
C24 0.062(6) 0.053(6) 0.060(6) -0.013(5) -0.024(5) -0.001(5)
C25 0.034(6) 0.047(5) 0.037(4) 0.013(3) 0.000(3) -0.007(4)
C26 0.050(6) 0.046(5) 0.051(5) 0.002(4) -0.013(4) -0.003(4)
C27 0.081(7) 0.044(5) 0.075(6) 0.003(4) -0.028(8) -0.003(7)
C28 0.063(6) 0.053(6) 0.065(7) -0.017(5) -0.011(5) -0.007(5)
C29 0.077(8) 0.075(8) 0.071(7) 0.010(6) -0.034(6) -0.016(6)
C30 0.073(7) 0.044(6) 0.050(6) -0.006(5) -0.013(5) -0.003(5)
C31 0.093(10) 0.115(11) 0.074(9) 0.024(8) 0.006(7) -0.022(9)

loop_
_atom_type_symbol
_atom_type_description
_atom_type_scat_dispersion_real
_atom_type_scat_dispersion_imag
_atom_type_scat_source
C C 0.0033 0.0016 'International Tables Vol C Tables 4.2.6.8 and 6.1.1.4'
H H 0.0000 0.0000 'International Tables Vol C Tables 4.2.6.8 and 6.1.1.4'
N N 0.0061 0.0033 'International Tables Vol C Tables 4.2.6.8 and 6.1.1.4'
O O 0.0106 0.0060 'International Tables Vol C Tables 4.2.6.8 and 6.1.1.4'
Rh Rh -1.1178 0.9187 'International Tables Vol C Tables 4.2.6.8 and 6.1.1.4'

loop_
_geom_angle_atom_site_label_1
_geom_angle_atom_site_label_2
_geom_angle_atom_site_label_3
_geom_angle
_geom_angle_site_symmetry_1
_geom_angle_site_symmetry_3
_geom_angle_publ_flag
O1 Rh1 N2 175.6(3) . . ?
O1 Rh1 C25 90.7(3) . . ?
N2 Rh1 C25 92.7(3) . . ?
O1 Rh1 N1 94.5(2) . . ?
N2 Rh1 N1 82.4(3) . . ?
C25 Rh1 N1 96.1(3) . . ?
O1 Rh1 O3 87.2(3) . . ?
N2 Rh1 O3 95.8(3) . . ?
C25 Rh1 O3 86.1(3) . . ?
N1 Rh1 O3 177.2(3) . . ?
O1 Rh1 O2 88.5(2) . . ?
N2 Rh1 O2 88.5(3) . . ?
C25 Rh1 O2 173.2(3) . . ?
N1 Rh1 O2 90.7(3) . . ?
O3 Rh1 O2 87.1(3) . . ?
C7 O1 Rh1 122.9(5) . . ?
C16 O2 Rh1 114.3(5) . . ?
C31 O3 Rh1 118.1(7) . . ?
C1 N1 C19 110.6(7) . . ?
C1 N1 C10 107.8(7) . . ?
C19 N1 C10 109.6(7) . . ?
C1 N1 Rh1 110.5(5) . . ?
C19 N1 Rh1 106.0(5) . . ?
C10 N1 Rh1 112.4(5) . . ?
C20 N2 C24 118.7(9) . . ?
C20 N2 Rh1 115.4(6) . . ?
C24 N2 Rh1 125.9(7) . . ?
C2 C1 N1 113.7(7) . . ?
C7 C2 C3 119.2(9) . . ?
C7 C2 C1 123.5(7) . . ?
C3 C2 C1 117.2(8) . . ?
C2 C3 C4 122.8(9) . . ?
C3 C4 C5 118.0(8) . . ?
C3 C4 C8 121.9(9) . . ?
C5 C4 C8 120.2(10) . . ?
C4 C5 C6 120.1(9) . . ?
C7 C6 C5 120.6(8) . . ?
C7 C6 C9 119.3(8) . . ?
C5 C6 C9 120.1(9) . . ?
O1 C7 C2 125.3(8) . . ?
O1 C7 C6 115.5(7) . . ?
C2 C7 C6 119.2(8) . . ?
N1 C10 C11 114.5(8) . . ?
C12 C11 C16 121.2(8) . . ?
C12 C11 C10 121.9(8) . . ?
C16 C11 C10 116.9(8) . . ?
C11 C12 C13 119.2(9) . . ?
C14 C13 C12 118.1(9) . . ?
C14 C13 C17 121.6(9) . . ?
C12 C13 C17 120.3(10) . . ?
C13 C14 C15 123.4(9) . . ?
C14 C15 C16 119.1(9) . . ?
C14 C15 C18 122.8(9) . . ?
C16 C15 C18 118.1(8) . . ?
O2 C16 C15 122.1(8) . . ?
O2 C16 C11 118.8(8) . . ?
C15 C16 C11 119.0(8) . . ?
N1 C19 C20 110.8(7) . . ?
N2 C20 C21 122.3(9) . . ?
N2 C20 C19 113.8(8) . . ?
C21 C20 C19 123.7(9) . . ?
C22 C21 C20 119.1(10) . . ?
C21 C22 C23 121.4(10) . . ?
C24 C23 C22 115.8(10) . . ?
N2 C24 C23 122.6(11) . . ?
C30 C25 C26 116.0(8) . . ?
C30 C25 Rh1 123.4(7) . . ?
C26 C25 Rh1 120.3(6) . . ?
C27 C26 C25 120.5(8) . . ?
C28 C27 C26 120.7(9) . . ?
C27 C28 C29 117.8(9) . . ?
C30 C29 C28 120.9(10) . . ?
C29 C30 C25 124.0(10) . . ?

loop_
_geom_bond_atom_site_label_1
_geom_bond_atom_site_label_2
_geom_bond_distance
_geom_bond_site_symmetry_2
_geom_bond_publ_flag
Rh1 O1 2.013(6) . ?
Rh1 N2 2.025(8) . ?
Rh1 C25 2.037(9) . ?
Rh1 N1 2.045(8) . ?
Rh1 O3 2.101(6) . ?
Rh1 O2 2.161(6) . ?
O1 C7 1.329(10) . ?
O2 C16 1.339(11) . ?
O3 C31 1.486(16) . ?
N1 C1 1.476(10) . ?
N1 C19 1.490(11) . ?
N1 C10 1.490(12) . ?
N2 C20 1.319(12) . ?
N2 C24 1.355(12) . ?
C1 C2 1.467(12) . ?
C2 C7 1.397(12) . ?
C2 C3 1.401(11) . ?
C3 C4 1.401(14) . ?
C4 C5 1.403(14) . ?
C4 C8 1.481(14) . ?
C5 C6 1.418(13) . ?
C6 C7 1.414(12) . ?
C6 C9 1.481(12) . ?
C10 C11 1.522(12) . ?
C11 C12 1.369(13) . ?
C11 C16 1.415(13) . ?
C12 C13 1.436(13) . ?
C13 C14 1.367(14) . ?
C13 C17 1.513(14) . ?
C14 C15 1.370(13) . ?
C15 C16 1.395(12) . ?
C15 C18 1.520(13) . ?
C19 C20 1.534(12) . ?
C20 C21 1.374(13) . ?
C21 C22 1.312(16) . ?
C22 C23 1.426(17) . ?
C23 C24 1.364(15) . ?
C25 C30 1.371(12) . ?
C25 C26 1.420(12) . ?
C26 C27 1.394(12) . ?
C27 C28 1.389(14) . ?
C28 C29 1.391(16) . ?
C29 C30 1.343(14) . ?
